data_7002323
loop_
_publ_author_name
'Angelini, Antonella'
'Aresta, Michele'
'Dibenedetto, Angela'
'Pastore, Carlo'
'Quaranta, Eugenio'
'Chierotti, Michele R.'
'Gobetto, Roberto'
'P\'apai, Imre'
'Graiff, Claudia'
'Tiripicchio, Antonio'

_publ_section_title
;
 Synthesis and X-ray characterization of [RhCl(C2H4)(PiPr3)]2.
 Multinuclear NMR and DFT investigation of its solid-state and solution
 reaction with dihydrogen. Ethene and propene hydrogenation by the
 solid Rh-hydrides
;
_journal_issue 38
_journal_name_full 'Dalton Transactions'
_journal_page_first 7924
_journal_page_last 7933
_journal_paper_doi 10.1039/b903354h
_journal_year 2009
_chemical_formula_sum 'C22 H50 Cl2 P2 Rh2'
_chemical_formula_weight 653.28
_chemical_name_systematic
;
?
;
_space_group_IT_number 61
_symmetry_cell_setting orthorhombic
_symmetry_space_group_name_Hall '-P 2ac 2ab'
_symmetry_space_group_name_H-M 'P b c a'
_atom_sites_solution_hydrogens geom
_atom_sites_solution_primary direct
_atom_sites_solution_secondary difmap
_audit_creation_method SHELXL-97
_cell_angle_alpha 90.00
_cell_angle_beta 90.00
_cell_angle_gamma 90.00
_cell_formula_units_Z 4
_cell_length_a 11.516(4)
_cell_length_b 14.503(4)
_cell_length_c 16.634(5)
_cell_measurement_reflns_used 999
_cell_measurement_temperature 293(2)
_cell_measurement_theta_max 27.63
_cell_measurement_theta_min 2.45
_cell_volume 2778.2(15)
_computing_structure_refinement 'SHELXL-97 (Sheldrick, 1997)'
_diffrn_ambient_temperature 293(2)
_diffrn_measured_fraction_theta_full 0.997
_diffrn_measured_fraction_theta_max 0.997
_diffrn_measurement_device_type 'Bruker AXS APEX II'
_diffrn_measurement_method 'omega scan'
_diffrn_radiation_monochromator graphite
_diffrn_radiation_source 'fine-focus sealed tube'
_diffrn_radiation_type MoK\a
_diffrn_radiation_wavelength 0.71073
_diffrn_reflns_av_R_equivalents 0.0343
_diffrn_reflns_av_sigmaI/netI 0.0202
_diffrn_reflns_limit_h_max 14
_diffrn_reflns_limit_h_min -14
_diffrn_reflns_limit_k_max 18
_diffrn_reflns_limit_k_min -18
_diffrn_reflns_limit_l_max 21
_diffrn_reflns_limit_l_min -21
_diffrn_reflns_number 32115
_diffrn_reflns_theta_full 27.63
_diffrn_reflns_theta_max 27.63
_diffrn_reflns_theta_min 2.45
_exptl_absorpt_coefficient_mu 1.503
_exptl_absorpt_correction_T_max 0.8642
_exptl_absorpt_correction_T_min 0.8402
_exptl_absorpt_correction_type empirical
_exptl_absorpt_process_details 'Scale, Bruker software'
_exptl_crystal_colour red
_exptl_crystal_density_diffrn 1.562
_exptl_crystal_density_method 'not measured'
_exptl_crystal_description prismatic
_exptl_crystal_F_000 1344
_exptl_crystal_size_max 0.12
_exptl_crystal_size_mid 0.11
_exptl_crystal_size_min 0.10
_refine_diff_density_max 1.167
_refine_diff_density_min -0.619
_refine_diff_density_rms 0.131
_refine_ls_extinction_method none
_refine_ls_goodness_of_fit_ref 1.208
_refine_ls_hydrogen_treatment mixed
_refine_ls_matrix_type full
_refine_ls_number_parameters 143
_refine_ls_number_reflns 3224
_refine_ls_number_restraints 0
_refine_ls_restrained_S_all 1.208
_refine_ls_R_factor_all 0.0616
_refine_ls_R_factor_gt 0.0384
_refine_ls_shift/su_max 0.001
_refine_ls_shift/su_mean 0.000
_refine_ls_structure_factor_coef Fsqd
_refine_ls_weighting_details 'calc w=1/[\s^2^(Fo^2^)+(0.0415P)^2^+8.9697P] where P=(Fo^2^+2Fc^2^)/3'
_refine_ls_weighting_scheme calc
_refine_ls_wR_factor_gt 0.0900
_refine_ls_wR_factor_ref 0.1175
_reflns_number_gt 2560
_reflns_number_total 3224
_reflns_threshold_expression >2sigma(I)
_cod_data_source_file b903354h.txt
_cod_data_source_block modellod
_cod_database_code 7002323

loop_
_symmetry_equiv_pos_as_xyz
'x, y, z'
'-x+1/2, -y, z+1/2'
'x+1/2, -y+1/2, -z'
'-x, y+1/2, -z+1/2'
'-x, -y, -z'
'x-1/2, y, -z-1/2'
'-x-1/2, y-1/2, z'
'x, -y-1/2, z-1/2'

loop_
_atom_site_label
_atom_site_type_symbol
_atom_site_fract_x
_atom_site_fract_y
_atom_site_fract_z
_atom_site_U_iso_or_equiv
_atom_site_adp_type
_atom_site_occupancy
_atom_site_symmetry_multiplicity
_atom_site_calc_flag
_atom_site_refinement_flags
_atom_site_disorder_assembly
_atom_site_disorder_group
C1 C 0.6794(7) 0.3880(4) 0.2956(3) 0.0690(19) Uani 1 1 d . . .
H1 H 0.5947 0.3850 0.2900 0.083 Uiso 1 1 calc R . .
C2 C 0.7112(7) 0.4894(4) 0.2836(3) 0.072(2) Uani 1 1 d . . .
H2A H 0.6794 0.5253 0.3268 0.109 Uiso 1 1 calc R . .
H2B H 0.6800 0.5107 0.2334 0.109 Uiso 1 1 calc R . .
H2C H 0.7941 0.4958 0.2831 0.109 Uiso 1 1 calc R . .
C3 C 0.7286(7) 0.3295(5) 0.2259(4) 0.074(2) Uani 1 1 d . . .
H3A H 0.7089 0.2659 0.2342 0.111 Uiso 1 1 calc R . .
H3B H 0.8115 0.3359 0.2242 0.111 Uiso 1 1 calc R . .
H3C H 0.6960 0.3502 0.1759 0.111 Uiso 1 1 calc R . .
C4 C 0.8679(5) 0.3237(5) 0.4062(4) 0.075(2) Uani 1 1 d . . .
H4 H 0.8841 0.3196 0.4639 0.090 Uiso 1 1 calc R . .
C5 C 0.9325(6) 0.4141(6) 0.3750(5) 0.083(2) Uani 1 1 d . . .
H5A H 0.8995 0.4674 0.4005 0.124 Uiso 1 1 calc R . .
H5B H 0.9234 0.4192 0.3178 0.124 Uiso 1 1 calc R . .
H5C H 1.0136 0.4103 0.3880 0.124 Uiso 1 1 calc R . .
C6 C 0.9131(5) 0.2333(5) 0.3689(4) 0.073(2) Uani 1 1 d . . .
H6A H 0.8696 0.1822 0.3898 0.110 Uiso 1 1 calc R . .
H6B H 0.9937 0.2257 0.3820 0.110 Uiso 1 1 calc R . .
H6C H 0.9042 0.2357 0.3115 0.110 Uiso 1 1 calc R . .
C7 C 0.6495(7) 0.2266(5) 0.3944(4) 0.075(2) Uani 1 1 d . . .
H7 H 0.6904 0.1926 0.3521 0.090 Uiso 1 1 calc R . .
C8 C 0.6785(10) 0.1790(5) 0.4758(5) 0.096(3) Uani 1 1 d . . .
H8A H 0.7607 0.1819 0.4852 0.144 Uiso 1 1 calc R . .
H8B H 0.6543 0.1157 0.4739 0.144 Uiso 1 1 calc R . .
H8C H 0.6384 0.2101 0.5185 0.144 Uiso 1 1 calc R . .
C9 C 0.5210(6) 0.2295(5) 0.3716(4) 0.079(2) Uani 1 1 d . . .
H9A H 0.5120 0.2616 0.3215 0.118 Uiso 1 1 calc R . .
H9B H 0.4781 0.2609 0.4128 0.118 Uiso 1 1 calc R . .
H9C H 0.4921 0.1677 0.3661 0.118 Uiso 1 1 calc R . .
C10 C 0.7840(4) 0.4549(3) 0.5561(3) 0.0370(10) Uani 1 1 d . . .
C11 C 0.7278(5) 0.3776(4) 0.5848(3) 0.0402(11) Uani 1 1 d . . .
Cl1 Cl 0.46673(14) 0.46926(13) 0.41032(8) 0.0646(4) Uani 1 1 d . . .
P1 P 0.71069(10) 0.34526(7) 0.39690(6) 0.0270(2) Uani 1 1 d . . .
Rh1 Rh 0.63147(3) 0.43407(2) 0.490609(19) 0.03232(13) Uani 1 1 d . . .
H10A H 0.779(4) 0.516(4) 0.582(3) 0.042(14) Uiso 1 1 d . . .
H10B H 0.860(6) 0.442(4) 0.524(4) 0.07(2) Uiso 1 1 d . . .
H11A H 0.682(6) 0.386(4) 0.627(4) 0.067(19) Uiso 1 1 d . . .
H11B H 0.764(5) 0.310(4) 0.568(3) 0.057(17) Uiso 1 1 d . . .

loop_
_atom_site_aniso_label
_atom_site_aniso_U_11
_atom_site_aniso_U_22
_atom_site_aniso_U_33
_atom_site_aniso_U_23
_atom_site_aniso_U_13
_atom_site_aniso_U_12
C1 0.117(6) 0.049(3) 0.041(3) 0.001(3) 0.017(3) 0.019(4)
C2 0.141(7) 0.040(3) 0.036(3) 0.014(2) 0.010(3) 0.002(4)
C3 0.098(5) 0.075(4) 0.048(3) -0.016(3) 0.023(3) -0.009(4)
C4 0.055(4) 0.101(5) 0.069(4) -0.048(4) -0.014(3) 0.038(4)
C5 0.061(4) 0.102(6) 0.086(5) -0.041(4) 0.013(4) 0.002(4)
C6 0.054(3) 0.085(5) 0.081(4) -0.039(4) -0.016(3) 0.038(3)
C7 0.107(6) 0.058(4) 0.059(4) -0.006(3) 0.010(4) -0.023(4)
C8 0.152(8) 0.062(4) 0.073(5) 0.009(4) -0.005(5) -0.038(5)
C9 0.067(4) 0.087(5) 0.083(5) -0.008(4) -0.001(4) -0.039(4)
C10 0.039(2) 0.039(2) 0.033(2) -0.0053(19) -0.0034(19) 0.000(2)
C11 0.053(3) 0.041(3) 0.027(2) 0.0070(19) -0.005(2) 0.003(2)
Cl1 0.0650(9) 0.0921(11) 0.0368(7) -0.0229(7) -0.0102(6) 0.0344(8)
P1 0.0366(5) 0.0220(5) 0.0224(5) -0.0006(4) 0.0048(4) 0.0017(4)
Rh1 0.0382(2) 0.0407(2) 0.01807(17) -0.00399(13) 0.00105(12) 0.01051(15)

loop_
_atom_type_symbol
_atom_type_description
_atom_type_scat_dispersion_real
_atom_type_scat_dispersion_imag
_atom_type_scat_source
C C 0.0033 0.0016 'International Tables Vol C Tables 4.2.6.8 and 6.1.1.4'
H H 0.0000 0.0000 'International Tables Vol C Tables 4.2.6.8 and 6.1.1.4'
Cl Cl 0.1484 0.1585 'International Tables Vol C Tables 4.2.6.8 and 6.1.1.4'
P P 0.1023 0.0942 'International Tables Vol C Tables 4.2.6.8 and 6.1.1.4'
Rh Rh -1.1178 0.9187 'International Tables Vol C Tables 4.2.6.8 and 6.1.1.4'

loop_
_geom_angle_atom_site_label_1
_geom_angle_atom_site_label_2
_geom_angle_atom_site_label_3
_geom_angle
_geom_angle_site_symmetry_1
_geom_angle_site_symmetry_3
_geom_angle_publ_flag
C2 C1 C3 110.1(5) . . ?
C2 C1 P1 113.5(5) . . ?
C3 C1 P1 115.6(5) . . ?
C6 C4 C5 114.3(6) . . ?
C6 C4 P1 116.3(5) . . ?
C5 C4 P1 107.0(5) . . ?
C9 C7 C8 115.9(7) . . ?
C9 C7 P1 110.3(5) . . ?
C8 C7 P1 108.0(5) . . ?
C11 C10 Rh1 70.6(3) . . ?
C10 C11 Rh1 70.8(3) . . ?
Rh1 Cl1 Rh1 96.53(5) . 5_666 ?
C1 P1 C4 109.1(4) . . ?
C1 P1 C7 102.6(3) . . ?
C4 P1 C7 102.5(4) . . ?
C1 P1 Rh1 111.6(2) . . ?
C4 P1 Rh1 116.34(19) . . ?
C7 P1 Rh1 113.4(2) . . ?
C11 Rh1 C10 38.6(2) . . ?
C11 Rh1 P1 94.66(15) . . ?
C10 Rh1 P1 96.00(14) . . ?
C11 Rh1 Cl1 158.55(16) . . ?
C10 Rh1 Cl1 159.01(15) . . ?
P1 Rh1 Cl1 93.33(5) . . ?
C11 Rh1 Cl1 87.97(15) . 5_666 ?
C10 Rh1 Cl1 87.39(14) . 5_666 ?
P1 Rh1 Cl1 176.61(5) . 5_666 ?
Cl1 Rh1 Cl1 83.47(5) . 5_666 ?

loop_
_geom_bond_atom_site_label_1
_geom_bond_atom_site_label_2
_geom_bond_distance
_geom_bond_site_symmetry_2
_geom_bond_publ_flag
C1 C2 1.528(8) . ?
C1 C3 1.545(8) . ?
C1 P1 1.832(6) . ?
C4 C6 1.541(8) . ?
C4 C5 1.594(11) . ?
C4 P1 1.844(6) . ?
C7 C9 1.529(10) . ?
C7 C8 1.555(10) . ?
C7 P1 1.860(6) . ?
C10 C11 1.380(7) . ?
C10 Rh1 2.089(5) . ?
C11 Rh1 2.087(5) . ?
Cl1 Rh1 2.3756(15) . ?
Cl1 Rh1 2.4414(14) 5_666 ?
P1 Rh1 2.2183(11) . ?
Rh1 Cl1 2.4414(14) 5_666 ?
